data_4323912
loop_
_publ_author_name
'Karin Ruhlandt-Senge'
'Ulrich Englich'
'Mathias O. Senge'
'Scott Chadwick'

_publ_section_title
;
 Synthesis and Structural Characterization of Lithium Thiolates:
 Dependence of Association and Aggregation on Donor Hapticity and Ligand
 Size and Synthesis of the First Trimeric Lithium Thiolate [Li(THF)SR]3
 and the Solvent-Separated Ion Pair [Li(12-crown-4)2][SR] (R =
 2,4,6-tBu3C6H2)1
;
_journal_name_full 'Inorganic Chemistry'
_journal_page_first 5820
_journal_page_last 5827
_journal_paper_doi 10.1021/ic960375e
_journal_volume 35
_journal_year 1996
_chemical_formula_sum 'C54 H62 Li2 O4 S2'
_chemical_formula_weight 853.04
_space_group_IT_number 14
_symmetry_cell_setting monoclinic
_symmetry_space_group_name_Hall '-P 2yn'
_symmetry_space_group_name_H-M 'P 1 21/n 1'
_atom_sites_solution_hydrogens geom
_atom_sites_solution_primary direct
_atom_sites_solution_secondary difmap
_audit_creation_method SHELXL
_cell_angle_alpha 90.00
_cell_angle_beta 94.84(3)
_cell_angle_gamma 90.00
_cell_formula_units_Z 2
_cell_length_a 13.141(3)
_cell_length_b 12.381(2)
_cell_length_c 14.664(3)
_cell_measurement_theta_max 50
_cell_measurement_theta_min 0
_cell_volume 2377.3(8)
_computing_structure_refinement 'SHELXL-93 (Sheldrick, 1993)'
_computing_structure_solution 'SHELXS-86 (Sheldrick, 1990)'
_diffrn_ambient_temperature 213(2)
_diffrn_measurement_device 'Rigaku AFC5S'
_diffrn_measurement_method '2\q - \w'
_diffrn_radiation_monochromator graphite
_diffrn_radiation_source 'fine-focus sealed tube'
_diffrn_radiation_type MoK\a
_diffrn_radiation_wavelength 0.71073
_diffrn_reflns_av_R_equivalents 0.0000
_diffrn_reflns_av_sigmaI/netI 0.0915
_diffrn_reflns_limit_h_max 15
_diffrn_reflns_limit_h_min 0
_diffrn_reflns_limit_k_max 14
_diffrn_reflns_limit_k_min 0
_diffrn_reflns_limit_l_max 17
_diffrn_reflns_limit_l_min -17
_diffrn_reflns_number 4726
_diffrn_reflns_theta_max 25.02
_diffrn_reflns_theta_min 2.00
_diffrn_standards_interval_count 150
_diffrn_standards_number 3
_exptl_absorpt_coefficient_mu 0.156
_exptl_crystal_colour colorless
_exptl_crystal_density_diffrn 1.192
_exptl_crystal_description plate
_exptl_crystal_F_000 912
_exptl_crystal_size_max 0.35
_exptl_crystal_size_mid 0.33
_exptl_crystal_size_min 0.1
_refine_diff_density_max 0.300
_refine_diff_density_min -0.250
_refine_diff_density_rms 0.051
_refine_ls_extinction_method none
_refine_ls_goodness_of_fit_all 1.006
_refine_ls_goodness_of_fit_obs 1.058
_refine_ls_hydrogen_treatment constr
_refine_ls_matrix_type full
_refine_ls_number_parameters 280
_refine_ls_number_reflns 4191
_refine_ls_number_restraints 0
_refine_ls_restrained_S_all 1.007
_refine_ls_restrained_S_obs 1.058
_refine_ls_R_factor_all 0.1176
_refine_ls_R_factor_obs 0.0524
_refine_ls_shift/esd_max 0.000
_refine_ls_shift/esd_mean 0.000
_refine_ls_structure_factor_coef Fsqd
_refine_ls_weighting_details
; 
  w^-1^=\s^2^(Fo^2^)+(0.0389P)^2^+1.7765P] '
where P=(Fo^2^+2Fc^2^0)/3' 
;
_refine_ls_weighting_scheme calc
_refine_ls_wR_factor_all 0.1405
_refine_ls_wR_factor_obs 0.1145
_reflns_number_observed 2622
_reflns_number_total 4192
_reflns_observed_criterion >2sigma(I)
_cod_data_source_file ic960375e_3.cif
_cod_data_source_block '[Li(THF)&v2&0STrityl]&v2&0'
_cod_original_formula_sum 'Li2 S2 C54 H62 O4'
_cod_database_code 4323912

loop_
_symmetry_equiv_pos_as_xyz
'x, y, z'
'-x+1/2, y+1/2, -z+1/2'
'-x, -y, -z'
'x-1/2, -y-1/2, z-1/2'

loop_
_atom_site_aniso_label
_atom_site_aniso_U_11
_atom_site_aniso_U_22
_atom_site_aniso_U_33
_atom_site_aniso_U_23
_atom_site_aniso_U_13
_atom_site_aniso_U_12
S1 0.0317(4) 0.0299(4) 0.0332(4) 0.0004(4) 0.0027(3) -0.0067(4)
Li1 0.036(3) 0.041(3) 0.030(3) 0.000(3) 0.001(2) 0.001(3)
C1 0.025(2) 0.027(2) 0.033(2) -0.0015(14) 0.0054(12) -0.0053(13)
C2 0.028(2) 0.025(2) 0.033(2) -0.0044(14) 0.0007(13) -0.0013(13)
C3 0.031(2) 0.036(2) 0.047(2) 0.004(2) 0.0018(15) -0.0045(15)
C4 0.033(2) 0.041(2) 0.064(2) 0.005(2) -0.013(2) 0.001(2)
C5 0.057(2) 0.041(2) 0.040(2) 0.004(2) -0.012(2) 0.004(2)
C6 0.054(2) 0.052(2) 0.040(2) 0.010(2) 0.004(2) 0.000(2)
C7 0.034(2) 0.042(2) 0.043(2) 0.004(2) 0.0042(15) -0.001(2)
C8 0.026(2) 0.031(2) 0.030(2) 0.0033(14) 0.0029(13) -0.0028(14)
C9 0.035(2) 0.044(2) 0.051(2) -0.011(2) 0.004(2) -0.003(2)
C10 0.046(2) 0.046(2) 0.057(2) -0.010(2) 0.015(2) 0.008(2)
C11 0.028(2) 0.064(3) 0.054(2) 0.007(2) 0.009(2) 0.004(2)
C12 0.027(2) 0.067(3) 0.050(2) -0.002(2) 0.002(2) -0.010(2)
C13 0.032(2) 0.047(2) 0.038(2) -0.007(2) 0.0064(14) -0.005(2)
C14 0.0216(15) 0.033(2) 0.040(2) -0.0056(15) 0.0055(13) -0.0053(13)
C15 0.030(2) 0.044(2) 0.036(2) -0.008(2) 0.0002(14) -0.002(2)
C16 0.037(2) 0.065(3) 0.037(2) -0.015(2) 0.003(2) -0.004(2)
C17 0.051(2) 0.059(3) 0.053(2) -0.030(2) 0.016(2) -0.011(2)
C18 0.073(3) 0.033(2) 0.070(3) -0.015(2) 0.021(2) -0.001(2)
C19 0.058(2) 0.036(2) 0.046(2) -0.005(2) 0.010(2) -0.003(2)
O1 0.0412(13) 0.0396(14) 0.0543(15) -0.0083(12) -0.0096(11) 0.0106(11)
C20 0.048(2) 0.050(2) 0.072(3) -0.024(2) 0.002(2) -0.001(2)
C21 0.081(4) 0.043(3) 0.246(8) -0.018(4) -0.051(5) 0.015(3)
C22 0.128(5) 0.068(4) 0.138(5) 0.011(4) -0.032(4) 0.038(4)
C23 0.045(2) 0.062(3) 0.057(2) 0.002(2) -0.004(2) 0.012(2)
O2 0.0377(13) 0.064(2) 0.0285(12) 0.0049(11) 0.0033(10) 0.0034(12)
C24 0.047(2) 0.078(3) 0.044(2) 0.010(2) -0.003(2) 0.001(2)
C25 0.078(3) 0.084(4) 0.049(2) -0.009(2) -0.013(2) -0.001(3)
C26 0.080(3) 0.121(4) 0.042(2) -0.010(3) 0.018(2) -0.006(3)
C27 0.051(2) 0.080(3) 0.043(2) 0.002(2) 0.014(2) -0.012(2)

loop_
_atom_site_label
_atom_site_type_symbol
_atom_site_fract_x
_atom_site_fract_y
_atom_site_fract_z
_atom_site_U_iso_or_equiv
_atom_site_thermal_displace_type
_atom_site_occupancy
_atom_site_calc_flag
_atom_site_refinement_flags
_atom_site_disorder_group
S1 S 0.13206(6) 0.05691(7) 0.03253(5) 0.0316(2) Uani 1 d . .
Li1 Li -0.0407(4) 0.0495(5) 0.0908(3) 0.0359(12) Uani 1 d . .
C1 C 0.1867(2) 0.1900(2) 0.0014(2) 0.0280(7) Uani 1 d . .
C2 C 0.1299(2) 0.2352(2) -0.0863(2) 0.0286(7) Uani 1 d . .
C3 C 0.0237(2) 0.2298(3) -0.1001(2) 0.0382(8) Uani 1 d . .
H3A H -0.0134(2) 0.1931(3) -0.0558(2) 0.046 Uiso 1 d R .
C4 C -0.0288(3) 0.2757(3) -0.1759(3) 0.0470(9) Uani 1 d . .
H4A H -0.1020(3) 0.2707(3) -0.1830(3) 0.056 Uiso 1 d R .
C5 C 0.0226(3) 0.3283(3) -0.2415(2) 0.0469(9) Uani 1 d . .
H5A H -0.0148(3) 0.3596(3) -0.2940(2) 0.056 Uiso 1 d R .
C6 C 0.1273(3) 0.3352(3) -0.2292(2) 0.0485(9) Uani 1 d . .
H6A H 0.1637(3) 0.3710(3) -0.2746(2) 0.058 Uiso 1 d R .
C7 C 0.1802(2) 0.2901(3) -0.1525(2) 0.0397(8) Uani 1 d . .
H7A H 0.2532(2) 0.2968(3) -0.1443(2) 0.048 Uiso 1 d R .
C8 C 0.3001(2) 0.1709(2) -0.0149(2) 0.0290(7) Uani 1 d . .
C9 C 0.3251(2) 0.0960(3) -0.0804(2) 0.0432(9) Uani 1 d . .
H9A H 0.2714(2) 0.0540(3) -0.1115(2) 0.052 Uiso 1 d R .
C10 C 0.4247(3) 0.0807(3) -0.1012(3) 0.0490(10) Uani 1 d . .
H10A H 0.4402(3) 0.0290(3) -0.1467(3) 0.059 Uiso 1 d R .
C11 C 0.5030(3) 0.1392(3) -0.0561(2) 0.0485(9) Uani 1 d . .
H11A H 0.5724(3) 0.1291(3) -0.0701(2) 0.058 Uiso 1 d R .
C12 C 0.4800(2) 0.2127(3) 0.0086(2) 0.0480(10) Uani 1 d . .
H12A H 0.5340(2) 0.2536(3) 0.0403(2) 0.058 Uiso 1 d R .
C13 C 0.3796(2) 0.2294(3) 0.0286(2) 0.0388(8) Uani 1 d . .
H13A H 0.3653(2) 0.2809(3) 0.0747(2) 0.047 Uiso 1 d R .
C14 C 0.1775(2) 0.2698(3) 0.0811(2) 0.0313(7) Uani 1 d . .
C15 C 0.2025(2) 0.2381(3) 0.1716(2) 0.0371(8) Uani 1 d . .
H15A H 0.2255(2) 0.1655(3) 0.1835(2) 0.044 Uiso 1 d R .
C16 C 0.1950(2) 0.3083(3) 0.2441(2) 0.0463(9) Uani 1 d . .
H16A H 0.2116(2) 0.2841(3) 0.3058(2) 0.056 Uiso 1 d R .
C17 C 0.1629(3) 0.4131(3) 0.2288(3) 0.0539(11) Uani 1 d . .
H17A H 0.1577(3) 0.4618(3) 0.2791(3) 0.065 Uiso 1 d R .
C18 C 0.1396(3) 0.4471(3) 0.1403(3) 0.0580(11) Uani 1 d . .
H18A H 0.1174(3) 0.5202(3) 0.1292(3) 0.070 Uiso 1 d R .
C19 C 0.1473(3) 0.3768(3) 0.0669(2) 0.0462(9) Uani 1 d . .
H19A H 0.1309(3) 0.4018(3) 0.0055(2) 0.055 Uiso 1 d R .
O1 O -0.1261(2) 0.1792(2) 0.1022(2) 0.0458(6) Uani 1 d . .
C20 C -0.0938(3) 0.2690(3) 0.1602(3) 0.0570(11) Uani 1 d . .
H20A H -0.0210(3) 0.2769(3) 0.1626(3) 0.068 Uiso 1 d R .
H20B H -0.1131(3) 0.2565(3) 0.2210(3) 0.068 Uiso 1 d R .
C21 C -0.1429(4) 0.3660(4) 0.1160(5) 0.127(3) Uani 1 d . .
H21A H -0.1000(4) 0.4271(4) 0.1066(5) 0.152 Uiso 1 d R .
H21B H -0.1856(4) 0.3820(4) 0.1642(5) 0.152 Uiso 1 d R .
C22 C -0.2192(5) 0.3300(4) 0.0487(4) 0.114(2) Uani 1 d . .
H22A H -0.2869(5) 0.3516(4) 0.0606(4) 0.136 Uiso 1 d R .
H22B H -0.2031(5) 0.3620(4) -0.0080(4) 0.136 Uiso 1 d R .
C23 C -0.2124(3) 0.2122(3) 0.0422(3) 0.0550(10) Uani 1 d . .
H23A H -0.2739(3) 0.1795(3) 0.0603(3) 0.066 Uiso 1 d R .
H23B H -0.2026(3) 0.1899(3) -0.0191(3) 0.066 Uiso 1 d R .
O2 O -0.0215(2) 0.0085(2) 0.21907(14) 0.0434(6) Uani 1 d . .
C24 C 0.0736(3) -0.0075(4) 0.2729(2) 0.0569(11) Uani 1 d . .
H24A H 0.1276(3) 0.0292(4) 0.2454(2) 0.068 Uiso 1 d R .
H24B H 0.0898(3) -0.0830(4) 0.2776(2) 0.068 Uiso 1 d R .
C25 C 0.0575(3) 0.0376(4) 0.3637(3) 0.0713(13) Uani 1 d . .
H25A H 0.0995(3) 0.0011(4) 0.4108(3) 0.086 Uiso 1 d R .
H25B H 0.0739(3) 0.1132(4) 0.3656(3) 0.086 Uiso 1 d R .
C26 C -0.0537(3) 0.0189(5) 0.3735(3) 0.0802(15) Uani 1 d . .
H26A H -0.0630(3) -0.0400(5) 0.4145(3) 0.096 Uiso 1 d R .
H26B H -0.0839(3) 0.0827(5) 0.3968(3) 0.096 Uiso 1 d R .
C27 C -0.0997(3) -0.0061(4) 0.2789(2) 0.0575(11) Uani 1 d . .
H27A H -0.1554(3) 0.0419(4) 0.2617(2) 0.069 Uiso 1 d R .
H27B H -0.1245(3) -0.0790(4) 0.2757(2) 0.069 Uiso 1 d R .

loop_
_atom_type_symbol
_atom_type_description
_atom_type_scat_dispersion_real
_atom_type_scat_dispersion_imag
_atom_type_scat_source
C C 0.0033 0.0016 'International Tables Vol C Tables 4.2.6.8 and 6.1.1.4'
H H 0.0000 0.0000 'International Tables Vol C Tables 4.2.6.8 and 6.1.1.4'
O O 0.0106 0.0060 'International Tables Vol C Tables 4.2.6.8 and 6.1.1.4'
S S 0.1246 0.1234 'International Tables Vol C Tables 4.2.6.8 and 6.1.1.4'
Li Li -0.0003 0.0001 'International Tables Vol C Tables 4.2.6.8 and 6.1.1.4'

loop_
_geom_angle_atom_site_label_1
_geom_angle_atom_site_label_2
_geom_angle_atom_site_label_3
_geom_angle
_geom_angle_site_symmetry_1
_geom_angle_site_symmetry_3
_geom_angle_publ_flag
C1 S1 Li1 117.7(2) . 3 ?
C1 S1 Li1 119.7(2) . . ?
Li1 S1 Li1 80.3(2) 3 . ?
O2 Li1 O1 99.1(3) . . ?
O2 Li1 S1 125.8(3) . 3 ?
O1 Li1 S1 104.6(2) . 3 ?
O2 Li1 S1 107.0(2) . . ?
O1 Li1 S1 122.7(3) . . ?
S1 Li1 S1 99.7(2) 3 . ?
O2 Li1 Li1 132.8(3) . 3 ?
O1 Li1 Li1 128.0(3) . 3 ?
S1 Li1 Li1 50.26(15) 3 3 ?
S1 Li1 Li1 49.48(14) . 3 ?
C2 C1 C14 109.7(2) . . ?
C2 C1 C8 109.4(2) . . ?
C14 C1 C8 110.7(2) . . ?
C2 C1 S1 110.9(2) . . ?
C14 C1 S1 108.8(2) . . ?
C8 C1 S1 107.4(2) . . ?
C3 C2 C7 116.7(3) . . ?
C3 C2 C1 121.0(3) . . ?
C7 C2 C1 122.2(3) . . ?
C4 C3 C2 121.6(3) . . ?
C3 C4 C5 120.9(3) . . ?
C6 C5 C4 118.7(3) . . ?
C5 C6 C7 120.5(3) . . ?
C6 C7 C2 121.6(3) . . ?
C13 C8 C9 117.0(3) . . ?
C13 C8 C1 123.3(3) . . ?
C9 C8 C1 119.6(3) . . ?
C10 C9 C8 121.7(3) . . ?
C11 C10 C9 120.3(3) . . ?
C12 C11 C10 118.8(3) . . ?
C11 C12 C13 121.0(3) . . ?
C8 C13 C12 121.2(3) . . ?
C19 C14 C15 116.8(3) . . ?
C19 C14 C1 122.3(3) . . ?
C15 C14 C1 120.8(3) . . ?
C16 C15 C14 121.9(3) . . ?
C17 C16 C15 120.4(3) . . ?
C18 C17 C16 119.0(3) . . ?
C17 C18 C19 120.8(4) . . ?
C14 C19 C18 121.1(4) . . ?
C23 O1 C20 108.7(3) . . ?
C23 O1 Li1 127.2(3) . . ?
C20 O1 Li1 122.4(2) . . ?
O1 C20 C21 105.7(3) . . ?
C22 C21 C20 107.8(4) . . ?
C21 C22 C23 108.3(4) . . ?
O1 C23 C22 107.0(4) . . ?
C27 O2 C24 106.6(3) . . ?
C27 O2 Li1 126.1(3) . . ?
C24 O2 Li1 127.2(3) . . ?
O2 C24 C25 105.1(3) . . ?
C24 C25 C26 104.1(3) . . ?
C27 C26 C25 105.3(3) . . ?
O2 C27 C26 106.8(3) . . ?

loop_
_geom_bond_atom_site_label_1
_geom_bond_atom_site_label_2
_geom_bond_distance
_geom_bond_site_symmetry_2
_geom_bond_publ_flag
S1 C1 1.869(3) . ?
S1 Li1 2.466(5) 3 ?
S1 Li1 2.494(5) . ?
Li1 O2 1.945(5) . ?
Li1 O1 1.974(6) . ?
Li1 S1 2.466(5) 3 ?
Li1 Li1 3.197(10) 3 ?
C1 C2 1.537(4) . ?
C1 C14 1.544(4) . ?
C1 C8 1.547(4) . ?
C2 C3 1.394(4) . ?
C2 C7 1.397(4) . ?
C3 C4 1.379(4) . ?
C4 C5 1.384(5) . ?
C5 C6 1.376(5) . ?
C6 C7 1.389(4) . ?
C8 C13 1.382(4) . ?
C8 C9 1.394(4) . ?
C9 C10 1.382(4) . ?
C10 C11 1.380(5) . ?
C11 C12 1.367(5) . ?
C12 C13 1.391(4) . ?
C14 C19 1.393(5) . ?
C14 C15 1.395(4) . ?
C15 C16 1.384(4) . ?
C16 C17 1.376(5) . ?
C17 C18 1.374(5) . ?
C18 C19 1.395(5) . ?
O1 C23 1.435(4) . ?
O1 C20 1.442(4) . ?
C20 C21 1.486(6) . ?
C21 C22 1.417(7) . ?
C22 C23 1.465(6) . ?
O2 C27 1.419(4) . ?
O2 C24 1.434(4) . ?
C24 C25 1.475(5) . ?
C25 C26 1.499(6) . ?
C26 C27 1.497(5) . ?

loop_
_cod_changelog_entry_id
_cod_changelog_entry_author
_cod_changelog_entry_date
_cod_changelog_entry_text
1 'Vaitkus, Antanas' 2024-11-17T23:38:10+02:00
;
 Replaced the '&G' character sequence with the backslash character ('\')
 in the '_diffrn_measurement_method' data value.
;
